data_7236839
loop_
_publ_author_name
'Li, Gaocan'
'Xu, Yangyang'
'Kong, Qunshou'
'Zhuang, Weihua'
'Wang, Yunbing'

_publ_section_title
;
 Cation--anion interaction directed dual-mode switchable mechanochromic
 luminescence
;
_journal_issue 33
_journal_name_full 'Journal of Materials Chemistry C'
_journal_page_first 8527
_journal_paper_doi 10.1039/C7TC02497E
_journal_volume 5
_journal_year 2017
_chemical_formula_moiety 'C33 H40 P, Br'
_chemical_formula_sum 'C33 H40 Br P'
_chemical_formula_weight 547.53
_chemical_name_systematic lgc-107
_space_group_crystal_system monoclinic
_space_group_IT_number 14
_space_group_name_Hall '-P 2yn'
_space_group_name_H-M_alt 'P 1 21/n 1'
_atom_sites_solution_hydrogens geom
_atom_sites_solution_primary direct
_audit_creation_date 2016-12-07
_audit_creation_method
;
Olex2 1.2
(compiled 2016.11.30 svn.r3356 for OlexSys, GUI svn.r5269)
;
_audit_update_record
;
2017-05-31 deposited with the CCDC.
2017-08-10 downloaded from the CCDC.
;
_cell_angle_alpha 90
_cell_angle_beta 95.079(5)
_cell_angle_gamma 90
_cell_formula_units_Z 4
_cell_length_a 18.0756(10)
_cell_length_b 9.2768(5)
_cell_length_c 19.0097(10)
_cell_measurement_reflns_used 2603
_cell_measurement_temperature 293(2)
_cell_measurement_theta_max 21.1430
_cell_measurement_theta_min 3.2550
_cell_volume 3175.1(3)
_computing_cell_refinement
;
CrysAlisPro, Agilent Technologies,
Version 1.171.37.35 (release 13-08-2014 CrysAlis171 .NET)
(compiled Aug 13 2014,18:06:01)
;
_computing_data_collection
;
CrysAlisPro, Agilent Technologies,
Version 1.171.37.35 (release 13-08-2014 CrysAlis171 .NET)
(compiled Aug 13 2014,18:06:01)
;
_computing_data_reduction
;
CrysAlisPro, Agilent Technologies,
Version 1.171.37.35 (release 13-08-2014 CrysAlis171 .NET)
(compiled Aug 13 2014,18:06:01)
;
_computing_molecular_graphics 'Olex2 (Dolomanov et al., 2009)'
_computing_publication_material 'Olex2 (Dolomanov et al., 2009)'
_computing_structure_refinement 'ShelXL (Sheldrick, 2015)'
_computing_structure_solution 'ShelXS (Sheldrick, 2008)'
_diffrn_ambient_temperature 293.15
_diffrn_detector 'CCD plate'
_diffrn_detector_area_resol_mean 16.0874
_diffrn_detector_type Eos
_diffrn_measured_fraction_theta_full 0.9977
_diffrn_measured_fraction_theta_max 0.8303
_diffrn_measurement_details
;
#__ type_ start__ end____ width___ exp.time_
  1 omega    0.00   36.40   0.7000   25.0000
omega____ theta____ kappa____ phi______ frames
    -      -14.9669   77.0000 -150.0000 52

#__ type_ start__ end____ width___ exp.time_
  2 omega   13.00   77.40   0.7000   25.0000
omega____ theta____ kappa____ phi______ frames
    -       16.6856   77.0000    0.0000 92

#__ type_ start__ end____ width___ exp.time_
  3 omega   46.00   81.00   0.7000   25.0000
omega____ theta____ kappa____ phi______ frames
    -       16.6856   77.0000  -90.0000 50

#__ type_ start__ end____ width___ exp.time_
  4 omega   -5.00   77.60   0.7000   25.0000
omega____ theta____ kappa____ phi______ frames
    -       16.6856   77.0000   90.0000 118
;
_diffrn_measurement_device 'four-circle diffractometer'
_diffrn_measurement_device_type 'Xcalibur, Eos'
_diffrn_measurement_method '\w scans'
_diffrn_orient_matrix_UB_11 -0.0336242000
_diffrn_orient_matrix_UB_12 0.0088482000
_diffrn_orient_matrix_UB_13 0.0161283000
_diffrn_orient_matrix_UB_21 -0.0204976000
_diffrn_orient_matrix_UB_22 -0.0191196000
_diffrn_orient_matrix_UB_23 -0.0321942000
_diffrn_orient_matrix_UB_31 0.0012855000
_diffrn_orient_matrix_UB_32 -0.0734969000
_diffrn_orient_matrix_UB_33 0.0103161000
_diffrn_radiation_monochromator graphite
_diffrn_radiation_probe x-ray
_diffrn_radiation_type 'Mo K\a'
_diffrn_radiation_wavelength 0.71073
_diffrn_reflns_av_R_equivalents 0.0232
_diffrn_reflns_av_unetI/netI 0.0528
_diffrn_reflns_Laue_measured_fraction_full 0.994
_diffrn_reflns_Laue_measured_fraction_max 0.994
_diffrn_reflns_limit_h_max 22
_diffrn_reflns_limit_h_min -18
_diffrn_reflns_limit_k_max 11
_diffrn_reflns_limit_k_min -6
_diffrn_reflns_limit_l_max 20
_diffrn_reflns_limit_l_min -23
_diffrn_reflns_number 14212
_diffrn_reflns_point_group_measured_fraction_full 0.994
_diffrn_reflns_point_group_measured_fraction_max 0.994
_diffrn_reflns_theta_full 26.000
_diffrn_reflns_theta_max 26.371
_diffrn_reflns_theta_min 3.074
_diffrn_source 'Enhance (Mo) X-ray Source'
_exptl_absorpt_coefficient_mu 1.362
_exptl_absorpt_correction_T_max 1.00000
_exptl_absorpt_correction_T_min 0.79078
_exptl_absorpt_correction_type multi-scan
_exptl_absorpt_process_details
;
CrysAlisPro, Agilent Technologies,
Version 1.171.37.35 (release 13-08-2014 CrysAlis171 .NET)
(compiled Aug 13 2014,18:06:01)
Empirical absorption correction using spherical harmonics,
 implemented in SCALE3 ABSPACK scaling algorithm.
;
_exptl_crystal_density_diffrn 1.145
_exptl_crystal_density_method 'not measured'
_exptl_crystal_F_000 1152
_exptl_crystal_size_max 0.4
_exptl_crystal_size_mid 0.35
_exptl_crystal_size_min 0.3
_refine_diff_density_max 0.402
_refine_diff_density_min -0.228
_refine_diff_density_rms 0.051
_refine_ls_extinction_method none
_refine_ls_goodness_of_fit_ref 0.996
_refine_ls_hydrogen_treatment constr
_refine_ls_matrix_type full
_refine_ls_number_parameters 380
_refine_ls_number_reflns 6471
_refine_ls_number_restraints 32
_refine_ls_restrained_S_all 0.996
_refine_ls_R_factor_all 0.1511
_refine_ls_R_factor_gt 0.0705
_refine_ls_shift/su_max 0.001
_refine_ls_shift/su_mean 0.000
_refine_ls_structure_factor_coef Fsqd
_refine_ls_weighting_details 'w=1/[\s^2^(Fo^2^)+(0.1078P)^2^] where P=(Fo^2^+2Fc^2^)/3'
_refine_ls_weighting_scheme calc
_refine_ls_wR_factor_gt 0.1946
_refine_ls_wR_factor_ref 0.2291
_reflns_Friedel_coverage 0.000
_reflns_number_gt 2783
_reflns_number_total 6471
_reflns_threshold_expression 'I > 2\s(I)'
_cod_data_source_file c7tc02497e2.cif
_cod_data_source_block 161109_s1_lgc
_cod_database_code 7236839
_chemical_oxdiff_formula c12h12n2o3p1br1
_shelx_space_group_comment
;
The symmetry employed for this shelxl refinement is uniquely defined
by the following loop, which should always be used as a source of
symmetry information in preference to the above space-group names.
They are only intended as comments.
;
_shelx_estimated_absorpt_t_max 0.685
_shelx_estimated_absorpt_t_min 0.612
_reflns_odcompleteness_completeness 99.77
_reflns_odcompleteness_iscentric 1
_reflns_odcompleteness_theta 26.32
_olex2_refinement_description
;
1. Fixed Uiso
 At 1.2 times of:
  All C(H) groups, All C(H,H) groups, All C(H,H,H,H) groups
 At 1.5 times of:
  All C(H,H,H) groups
2. Restrained distances
 C14A-C15A
 1.4 with sigma of 0.02
 C6A-C7A = C6A-C5A = C6A-C20A = C20A-C10A = C10A-C9A = C9A-C8A = C8A-C7A
 1.4 with sigma of 0.02
 C14A-C15A = C14A-C20A = C14A-C13A = C13A-C12A = C12A-C11A = C11A-C10A = C10A-
 C20A
 1.4 with sigma of 0.02
 C21-C2 = C21-C2A
 1.5 with sigma of 0.02
 C14-C15 = C14-C20 = C14-C13 = C13-C12 = C12-C11 = C11-C10 = C10-C20
 1.4 with sigma of 0.02
 C6-C7 = C6-C5 = C6-C20 = C20-C10 = C10-C9 = C9-C8 = C8-C7
 1.4 with sigma of 0.02
 C2A-C18A
 2.2 with sigma of 0.02
3. Uiso/Uaniso restraints and constraints
Uanis(C17) = Uanis(C17A)
Uanis(C16) = Uanis(C16A)
Uanis(C15) = Uanis(C15A)
Uanis(C4) = Uanis(C4A)
Uanis(C1) = Uanis(C1A)
Uanis(C18) = Uanis(C18A)
Uanis(C19) = Uanis(C19A)
Uanis(C5) = Uanis(C5A)
Uanis(C3) = Uanis(C3A)
Uanis(C2) = Uanis(C2A)
Uanis(C6) = Uanis(C6A)
Uanis(C7) = Uanis(C7A)
Uanis(C8) = Uanis(C8A)
Uanis(C20) = Uanis(C20A)
Uanis(C10) = Uanis(C10A)
Uanis(C9) = Uanis(C9A)
Uanis(C14) = Uanis(C14A)
Uanis(C13) = Uanis(C13A)
Uanis(C12) = Uanis(C12A)
Uanis(C11) = Uanis(C11A)
4. Others
 Sof(H21C)=Sof(H21D)=Sof(C1A)=Sof(C2A)=Sof(C3A)=Sof(H3A)=Sof(C4A)=Sof(H4A)=
 Sof(C5A)=Sof(C6A)=Sof(C7A)=Sof(H7A)=Sof(C8A)=Sof(H8A)=Sof(C9A)=Sof(H9A)=
 Sof(C10A)=Sof(C11A)=Sof(H11A)=Sof(C12A)=Sof(H12A)=Sof(C13A)=Sof(H13A)=
 Sof(C14A)=Sof(C15A)=Sof(C16A)=Sof(H16A)=Sof(C17A)=Sof(H17A)=Sof(C18A)=
 Sof(H18A)=Sof(C19A)=Sof(C20A)=1-FVAR(1)
 Sof(H21A)=Sof(H21B)=Sof(C1)=Sof(C2)=Sof(C3)=Sof(H3)=Sof(C4)=Sof(H4)=Sof(C5)=
 Sof(C6)=Sof(C7)=Sof(H7)=Sof(C8)=Sof(H8)=Sof(C9)=Sof(H9)=Sof(C10)=Sof(C11)=
 Sof(H11)=Sof(C12)=Sof(H12)=Sof(C13)=Sof(H13)=Sof(C14)=Sof(C15)=Sof(C16)=
 Sof(H16)=Sof(C17)=Sof(H17)=Sof(C18)=Sof(H18)=Sof(C19)=Sof(C20)=FVAR(1)
5.a Secondary CH2 refined with riding coordinates:
 C21(H21A,H21B), C21(H21C,H21D), C22(H22A,H22B), C23(H23A,H23B), C24(H24A,
 H24B), C26(H26A,H26B), C27(H27A,H27B), C28(H28A,H28B), C30(H30A,H30B),
 C31(H31A,H31B), C32(H32A,H32B)
5.b Aromatic/amide H refined with riding coordinates:
 C3(H3), C4(H4), C7(H7), C8(H8), C9(H9), C11(H11), C12(H12), C13(H13),
 C16(H16), C17(H17), C18(H18), C3A(H3A), C4A(H4A), C7A(H7A), C8A(H8A), C9A(H9A),
  C11A(H11A), C12A(H12A), C13A(H13A), C16A(H16A), C17A(H17A), C18A(H18A)
5.c Idealised Me refined as rotating group:
 C25(H25A,H25B,H25C), C29(H29A,H29B,H29C), C33(H33A,H33B,H33C)
;
_shelx_shelxl_version_number 2014/7
_olex2_submission_special_instructions 'No special instructions were received'

loop_
_space_group_symop_operation_xyz
'x, y, z'
'-x+1/2, y+1/2, -z+1/2'
'-x, -y, -z'
'x-1/2, -y-1/2, z-1/2'

loop_
_atom_site_label
_atom_site_type_symbol
_atom_site_fract_x
_atom_site_fract_y
_atom_site_fract_z
_atom_site_U_iso_or_equiv
_atom_site_adp_type
_atom_site_occupancy
_atom_site_site_symmetry_order
_atom_site_calc_flag
_atom_site_refinement_flags_posn
_atom_site_refinement_flags_occupancy
_atom_site_disorder_assembly
_atom_site_disorder_group
P1 P 0.31024(8) 0.02705(14) 0.85575(7) 0.0912(4) Uani 1 1 d . . . .
C21 C 0.3486(3) 0.1745(5) 0.8100(2) 0.0977(14) Uani 1 1 d D . . .
H21A H 0.3324 0.1692 0.7600 0.117 Uiso 0.559(3) 1 calc R P A 1
H21B H 0.3315 0.2651 0.8281 0.117 Uiso 0.559(3) 1 calc R P A 1
H21C H 0.3288 0.1673 0.7610 0.117 Uiso 0.441(3) 1 calc R P A 2
H21D H 0.3282 0.2620 0.8285 0.117 Uiso 0.441(3) 1 calc R P A 2
C22 C 0.2125(3) 0.0378(5) 0.8359(3) 0.1018(15) Uani 1 1 d . . . .
H22A H 0.1965 0.1348 0.8460 0.122 Uiso 1 1 calc R . . .
H22B H 0.2013 0.0214 0.7857 0.122 Uiso 1 1 calc R . . .
C23 C 0.1673(3) -0.0684(7) 0.8761(3) 0.1131(16) Uani 1 1 d . . . .
H23A H 0.1766 -0.0505 0.9263 0.136 Uiso 1 1 calc R . . .
H23B H 0.1835 -0.1658 0.8670 0.136 Uiso 1 1 calc R . . .
C24 C 0.0828(4) -0.0560(9) 0.8546(4) 0.150(2) Uani 1 1 d . . . .
H24A H 0.0677 0.0435 0.8598 0.181 Uiso 1 1 calc R . . .
H24B H 0.0733 -0.0814 0.8051 0.181 Uiso 1 1 calc R . . .
C25 C 0.0362(4) -0.1511(10) 0.8977(5) 0.219(4) Uani 1 1 d . . . .
H25A H 0.0632 -0.2375 0.9108 0.328 Uiso 1 1 calc GR . . .
H25B H -0.0091 -0.1758 0.8702 0.328 Uiso 1 1 calc GR . . .
H25C H 0.0249 -0.1006 0.9395 0.328 Uiso 1 1 calc GR . . .
C26 C 0.3327(3) 0.0413(6) 0.9488(3) 0.1086(16) Uani 1 1 d . . . .
H26A H 0.3190 -0.0485 0.9704 0.130 Uiso 1 1 calc R . . .
H26B H 0.3861 0.0516 0.9575 0.130 Uiso 1 1 calc R . . .
C27 C 0.2969(3) 0.1621(6) 0.9850(3) 0.1218(17) Uani 1 1 d . . . .
H27A H 0.3026 0.2504 0.9587 0.146 Uiso 1 1 calc R . . .
H27B H 0.2442 0.1427 0.9850 0.146 Uiso 1 1 calc R . . .
C28 C 0.3289(5) 0.1829(9) 1.0586(4) 0.190(3) Uani 1 1 d . . . .
H28A H 0.3803 0.2125 1.0580 0.227 Uiso 1 1 calc R . . .
H28B H 0.3284 0.0913 1.0831 0.227 Uiso 1 1 calc R . . .
C29 C 0.2875(6) 0.2960(10) 1.1004(4) 0.224(4) Uani 1 1 d . . . .
H29A H 0.2867 0.3867 1.0760 0.336 Uiso 1 1 calc GR . . .
H29B H 0.3126 0.3072 1.1467 0.336 Uiso 1 1 calc GR . . .
H29C H 0.2375 0.2642 1.1043 0.336 Uiso 1 1 calc GR . . .
C30 C 0.3430(3) -0.1429(5) 0.8270(3) 0.1113(16) Uani 1 1 d . . . .
H30A H 0.3078 -0.2161 0.8387 0.134 Uiso 1 1 calc R . . .
H30B H 0.3421 -0.1402 0.7759 0.134 Uiso 1 1 calc R . . .
C31 C 0.4174(3) -0.1902(6) 0.8550(4) 0.134(2) Uani 1 1 d . . . .
H31A H 0.4167 -0.2173 0.9043 0.161 Uiso 1 1 calc R . . .
H31B H 0.4525 -0.1117 0.8522 0.161 Uiso 1 1 calc R . . .
C32 C 0.4422(4) -0.3230(8) 0.8109(5) 0.192(4) Uani 1 1 d . . . .
H32A H 0.4149 -0.4071 0.8245 0.230 Uiso 1 1 calc R . . .
H32B H 0.4276 -0.3045 0.7614 0.230 Uiso 1 1 calc R . . .
C33 C 0.5165(5) -0.3560(10) 0.8178(5) 0.209(3) Uani 1 1 d . . . .
H33A H 0.5441 -0.2788 0.7989 0.314 Uiso 1 1 calc GR . . .
H33B H 0.5247 -0.4433 0.7924 0.314 Uiso 1 1 calc GR . . .
H33C H 0.5328 -0.3692 0.8668 0.314 Uiso 1 1 calc GR . . .
C1 C 0.4854(9) 0.1207(10) 0.7857(5) 0.092(3) Uani 0.559(3) 1 d . P A 1
C2 C 0.4320(8) 0.167(3) 0.8204(12) 0.095(5) Uani 0.559(3) 1 d D P A 1
C3 C 0.4625(8) 0.2604(13) 0.8814(8) 0.101(4) Uani 0.559(3) 1 d . P A 1
H3 H 0.4285 0.3100 0.9063 0.121 Uiso 0.559(3) 1 calc R P A 1
C4 C 0.5395(8) 0.2783(9) 0.9039(5) 0.107(2) Uani 0.559(3) 1 d . P A 1
H4 H 0.5543 0.3333 0.9435 0.129 Uiso 0.559(3) 1 calc R P A 1
C5 C 0.5906(6) 0.2140(16) 0.8665(7) 0.073(3) Uani 0.559(3) 1 d D P A 1
C6 C 0.6677(8) 0.2209(13) 0.8860(6) 0.096(4) Uani 0.559(3) 1 d D P A 1
C7 C 0.6949(8) 0.3017(13) 0.9437(7) 0.106(3) Uani 0.559(3) 1 d D P A 1
H7 H 0.6624 0.3572 0.9677 0.127 Uiso 0.559(3) 1 calc R P A 1
C8 C 0.7693(8) 0.3010(14) 0.9662(7) 0.097(4) Uani 0.559(3) 1 d D P A 1
H8 H 0.7836 0.3449 1.0092 0.116 Uiso 0.559(3) 1 calc R P A 1
C9 C 0.8254(9) 0.2398(19) 0.9296(8) 0.114(4) Uani 0.559(3) 1 d D P A 1
H9 H 0.8760 0.2543 0.9405 0.137 Uiso 0.559(3) 1 calc R P A 1
C10 C 0.7936(10) 0.151(3) 0.8727(8) 0.103(3) Uani 0.559(3) 1 d D P A 1
C11 C 0.8455(9) 0.0812(17) 0.8316(7) 0.133(5) Uani 0.559(3) 1 d D P A 1
H11 H 0.8964 0.0866 0.8440 0.159 Uiso 0.559(3) 1 calc R P A 1
C12 C 0.8167(7) 0.0035(17) 0.7713(7) 0.114(4) Uani 0.559(3) 1 d D P A 1
H12 H 0.8506 -0.0452 0.7459 0.137 Uiso 0.559(3) 1 calc R P A 1
C13 C 0.7435(8) -0.0065(17) 0.7471(7) 0.110(5) Uani 0.559(3) 1 d D P A 1
H13 H 0.7279 -0.0572 0.7062 0.132 Uiso 0.559(3) 1 calc R P A 1
C14 C 0.6923(7) 0.0649(12) 0.7879(6) 0.084(3) Uani 0.559(3) 1 d D P A 1
C15 C 0.6155(5) 0.0596(10) 0.7661(4) 0.0825(18) Uani 0.559(3) 1 d D P A 1
C16 C 0.5897(5) -0.0148(9) 0.7064(5) 0.103(2) Uani 0.559(3) 1 d . P A 1
H16 H 0.6231 -0.0602 0.6792 0.123 Uiso 0.559(3) 1 calc R P A 1
C17 C 0.5128(6) -0.0226(10) 0.6860(5) 0.115(2) Uani 0.559(3) 1 d . P A 1
H17 H 0.4961 -0.0725 0.6452 0.138 Uiso 0.559(3) 1 calc R P A 1
C18 C 0.4637(7) 0.0403(12) 0.7242(6) 0.091(3) Uani 0.559(3) 1 d . P A 1
H18 H 0.4133 0.0309 0.7100 0.110 Uiso 0.559(3) 1 calc R P A 1
C19 C 0.5614(6) 0.1292(16) 0.8037(8) 0.064(3) Uani 0.559(3) 1 d . P A 1
C20 C 0.7166(9) 0.139(4) 0.8511(15) 0.081(6) Uani 0.559(3) 1 d D P A 1
C1A C 0.4835(11) 0.2312(15) 0.8562(8) 0.092(3) Uani 0.441(3) 1 d . P A 2
C2A C 0.4312(10) 0.198(4) 0.8098(15) 0.095(5) Uani 0.441(3) 1 d D P A 2
C3A C 0.4592(11) 0.1098(17) 0.7459(11) 0.101(4) Uani 0.441(3) 1 d . P A 2
H3A H 0.4258 0.0762 0.7096 0.121 Uiso 0.441(3) 1 calc R P A 2
C4A C 0.5277(9) 0.0862(12) 0.7452(7) 0.107(2) Uani 0.441(3) 1 d . P A 2
H4A H 0.5430 0.0338 0.7074 0.129 Uiso 0.441(3) 1 calc R P A 2
C5A C 0.5884(9) 0.137(3) 0.8020(11) 0.073(3) Uani 0.441(3) 1 d D P A 2
C6A C 0.6634(10) 0.1036(15) 0.7983(7) 0.096(4) Uani 0.441(3) 1 d D P A 2
C7A C 0.6964(10) 0.0221(16) 0.7489(9) 0.106(3) Uani 0.441(3) 1 d D P A 2
H7A H 0.6691 -0.0007 0.7066 0.127 Uiso 0.441(3) 1 calc R P A 2
C8A C 0.7705(11) -0.028(2) 0.7606(10) 0.097(4) Uani 0.441(3) 1 d D P A 2
H8A H 0.7833 -0.1108 0.7369 0.116 Uiso 0.441(3) 1 calc R P A 2
C9A C 0.8255(12) 0.039(2) 0.8052(11) 0.114(4) Uani 0.441(3) 1 d D P A 2
H9A H 0.8761 0.0202 0.8061 0.137 Uiso 0.441(3) 1 calc R P A 2
C10A C 0.7926(12) 0.141(4) 0.8494(12) 0.103(3) Uani 0.441(3) 1 d D P A 2
C11A C 0.8417(13) 0.194(2) 0.9073(10) 0.133(5) Uani 0.441(3) 1 d D P A 2
H11A H 0.8924 0.1748 0.9104 0.159 Uiso 0.441(3) 1 calc R P A 2
C12A C 0.8102(10) 0.277(3) 0.9592(10) 0.114(4) Uani 0.441(3) 1 d D P A 2
H12A H 0.8418 0.3092 0.9971 0.137 Uiso 0.441(3) 1 calc R P A 2
C13A C 0.7341(11) 0.314(2) 0.9581(10) 0.110(5) Uani 0.441(3) 1 d D P A 2
H13A H 0.7160 0.3786 0.9896 0.132 Uiso 0.441(3) 1 calc R P A 2
C14A C 0.6879(9) 0.2420(19) 0.9044(9) 0.084(3) Uani 0.441(3) 1 d D P A 2
C15A C 0.6121(7) 0.2692(12) 0.9086(6) 0.0825(18) Uani 0.441(3) 1 d D P A 2
C16A C 0.5840(6) 0.3491(13) 0.9612(5) 0.103(2) Uani 0.441(3) 1 d . P A 2
H16A H 0.6168 0.3913 0.9956 0.123 Uiso 0.441(3) 1 calc R P A 2
C17A C 0.5100(7) 0.3680(14) 0.9642(6) 0.115(2) Uani 0.441(3) 1 d . P A 2
H17A H 0.4941 0.4211 1.0015 0.138 Uiso 0.441(3) 1 calc R P A 2
C18A C 0.4538(8) 0.3089(15) 0.9118(7) 0.091(3) Uani 0.441(3) 1 d D P A 2
H18A H 0.4031 0.3212 0.9146 0.110 Uiso 0.441(3) 1 calc R P A 2
C19A C 0.5572(9) 0.2109(17) 0.8555(8) 0.064(3) Uani 0.441(3) 1 d . P A 2
C20A C 0.7153(12) 0.171(5) 0.848(2) 0.081(6) Uani 0.441(3) 1 d D P A 2
Br1 Br 0.25776(3) -0.00204(5) 0.63858(3) 0.1080(3) Uani 1 1 d . . . .

loop_
_atom_site_aniso_label
_atom_site_aniso_U_11
_atom_site_aniso_U_22
_atom_site_aniso_U_33
_atom_site_aniso_U_23
_atom_site_aniso_U_13
_atom_site_aniso_U_12
P1 0.1107(9) 0.0811(8) 0.0822(9) 0.0149(6) 0.0108(7) 0.0085(6)
C21 0.127(4) 0.083(3) 0.085(3) 0.016(3) 0.024(3) 0.012(3)
C22 0.129(4) 0.095(3) 0.082(3) 0.006(3) 0.008(3) 0.014(3)
C23 0.107(4) 0.134(4) 0.098(4) 0.009(4) 0.011(3) 0.007(3)
C24 0.148(6) 0.168(6) 0.137(5) 0.007(5) 0.027(4) -0.030(5)
C25 0.205(8) 0.218(10) 0.240(10) 0.023(8) 0.058(7) -0.021(7)
C26 0.136(4) 0.099(4) 0.088(4) 0.025(3) -0.005(3) -0.005(3)
C27 0.175(5) 0.120(5) 0.072(3) 0.011(3) 0.018(3) -0.003(4)
C28 0.332(10) 0.130(6) 0.099(5) 0.018(4) -0.023(6) -0.020(6)
C29 0.389(13) 0.176(8) 0.112(5) -0.027(6) 0.050(7) 0.006(8)
C30 0.116(4) 0.091(4) 0.128(4) 0.013(3) 0.017(3) 0.015(3)
C31 0.127(5) 0.090(4) 0.189(6) 0.033(4) 0.028(4) 0.007(3)
C32 0.119(5) 0.121(5) 0.340(12) 0.002(6) 0.043(6) 0.035(4)
C33 0.227(9) 0.191(9) 0.216(9) -0.035(6) 0.049(7) -0.024(7)
C1 0.149(9) 0.066(4) 0.069(5) 0.008(4) 0.045(5) 0.017(5)
C2 0.127(5) 0.048(11) 0.113(7) 0.039(8) 0.018(4) -0.003(4)
C3 0.124(8) 0.072(6) 0.114(11) 0.001(6) 0.051(6) 0.021(6)
C4 0.175(9) 0.067(4) 0.079(5) -0.021(4) 0.007(6) -0.010(5)
C5 0.077(8) 0.074(6) 0.068(5) 0.007(4) 0.011(5) -0.009(6)
C6 0.160(12) 0.067(5) 0.062(6) 0.000(4) 0.007(5) -0.012(5)
C7 0.154(11) 0.083(6) 0.084(7) 0.009(5) 0.022(7) 0.001(6)
C8 0.087(9) 0.105(7) 0.096(7) 0.005(5) -0.006(7) 0.017(8)
C9 0.125(8) 0.128(11) 0.091(10) 0.011(8) 0.018(6) -0.008(6)
C10 0.170(7) 0.090(6) 0.054(12) 0.012(9) 0.030(7) -0.003(5)
C11 0.154(10) 0.123(10) 0.116(11) 0.004(7) -0.016(8) -0.036(7)
C12 0.087(7) 0.154(10) 0.102(9) -0.005(7) 0.008(6) -0.025(6)
C13 0.113(12) 0.119(8) 0.091(7) -0.001(6) -0.028(7) 0.052(8)
C14 0.120(7) 0.069(6) 0.066(6) 0.001(5) 0.029(5) -0.009(4)
C15 0.117(6) 0.070(4) 0.060(4) 0.001(4) 0.004(4) -0.009(4)
C16 0.111(5) 0.117(6) 0.081(4) -0.022(4) 0.022(4) -0.009(4)
C17 0.152(7) 0.112(6) 0.082(5) -0.018(4) 0.022(5) -0.001(5)
C18 0.104(6) 0.076(6) 0.094(6) 0.001(5) 0.012(5) 0.003(5)
C19 0.078(8) 0.045(4) 0.070(5) 0.003(3) 0.012(5) -0.006(6)
C20 0.109(4) 0.056(15) 0.078(4) 0.024(7) 0.011(3) -0.003(4)
C1A 0.149(9) 0.066(4) 0.069(5) 0.008(4) 0.045(5) 0.017(5)
C2A 0.127(5) 0.048(11) 0.113(7) 0.039(8) 0.018(4) -0.003(4)
C3A 0.124(8) 0.072(6) 0.114(11) 0.001(6) 0.051(6) 0.021(6)
C4A 0.175(9) 0.067(4) 0.079(5) -0.021(4) 0.007(6) -0.010(5)
C5A 0.077(8) 0.074(6) 0.068(5) 0.007(4) 0.011(5) -0.009(6)
C6A 0.160(12) 0.067(5) 0.062(6) 0.000(4) 0.007(5) -0.012(5)
C7A 0.154(11) 0.083(6) 0.084(7) 0.009(5) 0.022(7) 0.001(6)
C8A 0.087(9) 0.105(7) 0.096(7) 0.005(5) -0.006(7) 0.017(8)
C9A 0.125(8) 0.128(11) 0.091(10) 0.011(8) 0.018(6) -0.008(6)
C10A 0.170(7) 0.090(6) 0.054(12) 0.012(9) 0.030(7) -0.003(5)
C11A 0.154(10) 0.123(10) 0.116(11) 0.004(7) -0.016(8) -0.036(7)
C12A 0.087(7) 0.154(10) 0.102(9) -0.005(7) 0.008(6) -0.025(6)
C13A 0.113(12) 0.119(8) 0.091(7) -0.001(6) -0.028(7) 0.052(8)
C14A 0.120(7) 0.069(6) 0.066(6) 0.001(5) 0.029(5) -0.009(4)
C15A 0.117(6) 0.070(4) 0.060(4) 0.001(4) 0.004(4) -0.009(4)
C16A 0.111(5) 0.117(6) 0.081(4) -0.022(4) 0.022(4) -0.009(4)
C17A 0.152(7) 0.112(6) 0.082(5) -0.018(4) 0.022(5) -0.001(5)
C18A 0.104(6) 0.076(6) 0.094(6) 0.001(5) 0.012(5) 0.003(5)
C19A 0.078(8) 0.045(4) 0.070(5) 0.003(3) 0.012(5) -0.006(6)
C20A 0.109(4) 0.056(15) 0.078(4) 0.024(7) 0.011(3) -0.003(4)
Br1 0.1468(6) 0.0936(5) 0.0855(4) -0.0040(3) 0.0215(3) -0.0150(3)

loop_
_atom_type_symbol
_atom_type_description
_atom_type_scat_dispersion_real
_atom_type_scat_dispersion_imag
_atom_type_scat_source
C C 0.0033 0.0016 'International Tables Vol C Tables 4.2.6.8 and 6.1.1.4'
H H 0.0000 0.0000 'International Tables Vol C Tables 4.2.6.8 and 6.1.1.4'
Br Br -0.2901 2.4595 'International Tables Vol C Tables 4.2.6.8 and 6.1.1.4'
P P 0.1023 0.0942 'International Tables Vol C Tables 4.2.6.8 and 6.1.1.4'

loop_
_geom_angle_atom_site_label_1
_geom_angle_atom_site_label_2
_geom_angle_atom_site_label_3
_geom_angle
C22 P1 C21 105.9(2)
C22 P1 C26 110.0(2)
C22 P1 C30 109.6(2)
C26 P1 C21 111.1(2)
C26 P1 C30 108.4(3)
C30 P1 C21 111.8(3)
P1 C21 H21A 109.8
P1 C21 H21B 109.8
P1 C21 H21C 106.7
P1 C21 H21D 106.7
H21A C21 H21B 108.3
H21C C21 H21D 106.6
C2 C21 P1 109.2(11)
C2 C21 H21A 109.8
C2 C21 H21B 109.8
C2A C21 P1 122.4(15)
C2A C21 H21C 106.7
C2A C21 H21D 106.7
P1 C22 H22A 108.5
P1 C22 H22B 108.5
H22A C22 H22B 107.5
C23 C22 P1 115.0(3)
C23 C22 H22A 108.5
C23 C22 H22B 108.5
C22 C23 H23A 109.2
C22 C23 H23B 109.2
C22 C23 C24 112.2(5)
H23A C23 H23B 107.9
C24 C23 H23A 109.2
C24 C23 H23B 109.2
C23 C24 H24A 108.9
C23 C24 H24B 108.9
H24A C24 H24B 107.7
C25 C24 C23 113.4(6)
C25 C24 H24A 108.9
C25 C24 H24B 108.9
C24 C25 H25A 109.5
C24 C25 H25B 109.5
C24 C25 H25C 109.5
H25A C25 H25B 109.5
H25A C25 H25C 109.5
H25B C25 H25C 109.5
P1 C26 H26A 108.2
P1 C26 H26B 108.2
H26A C26 H26B 107.4
C27 C26 P1 116.3(4)
C27 C26 H26A 108.2
C27 C26 H26B 108.2
C26 C27 H27A 109.1
C26 C27 H27B 109.1
H27A C27 H27B 107.8
C28 C27 C26 112.7(5)
C28 C27 H27A 109.1
C28 C27 H27B 109.1
C27 C28 H28A 108.7
C27 C28 H28B 108.7
C27 C28 C29 114.1(7)
H28A C28 H28B 107.6
C29 C28 H28A 108.7
C29 C28 H28B 108.7
C28 C29 H29A 109.5
C28 C29 H29B 109.5
C28 C29 H29C 109.5
H29A C29 H29B 109.5
H29A C29 H29C 109.5
H29B C29 H29C 109.5
P1 C30 H30A 107.8
P1 C30 H30B 107.8
H30A C30 H30B 107.1
C31 C30 P1 118.0(4)
C31 C30 H30A 107.8
C31 C30 H30B 107.8
C30 C31 H31A 109.8
C30 C31 H31B 109.8
C30 C31 C32 109.5(6)
H31A C31 H31B 108.2
C32 C31 H31A 109.8
C32 C31 H31B 109.8
C31 C32 H32A 108.2
C31 C32 H32B 108.2
H32A C32 H32B 107.3
C33 C32 C31 116.5(7)
C33 C32 H32A 108.2
C33 C32 H32B 108.2
C32 C33 H33A 109.5
C32 C33 H33B 109.5
C32 C33 H33C 109.5
H33A C33 H33B 109.5
H33A C33 H33C 109.5
H33B C33 H33C 109.5
C2 C1 C18 115.7(15)
C2 C1 C19 128.6(14)
C19 C1 C18 115.5(11)
C21 C2 C3 111.7(15)
C1 C2 C21 137.2(17)
C1 C2 C3 110.2(12)
C2 C3 H3 117.4
C4 C3 C2 125.1(12)
C4 C3 H3 117.4
C3 C4 H4 120.5
C5 C4 C3 119.0(11)
C5 C4 H4 120.5
C4 C5 C6 123.1(13)
C4 C5 C19 116.4(10)
C6 C5 C19 120.5(12)
C7 C6 C5 120.4(13)
C20 C6 C5 120.6(12)
C20 C6 C7 118.8(14)
C6 C7 H7 119.6
C8 C7 C6 120.9(14)
C8 C7 H7 119.6
C7 C8 H8 117.3
C7 C8 C9 125.4(14)
C9 C8 H8 117.3
C8 C9 H9 124.8
C8 C9 C10 110.3(14)
C10 C9 H9 124.8
C11 C10 C9 115.7(13)
C20 C10 C9 125.5(15)
C20 C10 C11 118.6(13)
C10 C11 H11 121.3
C12 C11 C10 117.5(13)
C12 C11 H11 121.3
C11 C12 H12 117.1
C13 C12 C11 125.8(14)
C13 C12 H12 117.1
C12 C13 H13 121.9
C12 C13 C14 116.2(13)
C14 C13 H13 121.9
C15 C14 C13 119.6(11)
C15 C14 C20 119.1(12)
C20 C14 C13 121.3(12)
C14 C15 C19 122.7(11)
C16 C15 C14 120.8(9)
C16 C15 C19 116.5(9)
C15 C16 H16 119.8
C15 C16 C17 120.4(8)
C17 C16 H16 119.8
C16 C17 H17 119.5
C18 C17 C16 121.1(9)
C18 C17 H17 119.5
C1 C18 H18 118.9
C17 C18 C1 122.2(12)
C17 C18 H18 118.9
C1 C19 C5 120.1(12)
C1 C19 C15 124.2(13)
C15 C19 C5 115.7(10)
C6 C20 C10 118.1(14)
C6 C20 C14 120.6(15)
C14 C20 C10 120.4(13)
C2A C1A C18A 109.3(17)
C2A C1A C19A 129.4(16)
C19A C1A C18A 121.1(18)
C21 C2A C3A 108.2(16)
C1A C2A C21 135(2)
C1A C2A C3A 112.8(18)
C2A C3A H3A 120.7
C4A C3A C2A 119(2)
C4A C3A H3A 120.7
C3A C4A H4A 117.3
C3A C4A C5A 125.3(17)
C5A C4A H4A 117.3
C6A C5A C4A 122.0(19)
C19A C5A C4A 110.8(14)
C19A C5A C6A 127(2)
C5A C6A C20A 117.4(16)
C7A C6A C5A 129.3(18)
C7A C6A C20A 113.0(17)
C6A C7A H7A 118.9
C6A C7A C8A 122.1(19)
C8A C7A H7A 118.9
C7A C8A H8A 117.9
C9A C8A C7A 124(2)
C9A C8A H8A 117.9
C8A C9A H9A 125.1
C8A C9A C10A 110(2)
C10A C9A H9A 125.1
C9A C10A C11A 114.6(18)
C20A C10A C9A 125(2)
C20A C10A C11A 119.2(18)
C10A C11A H11A 121.2
C12A C11A C10A 118(2)
C12A C11A H11A 121.2
C11A C12A H12A 117.5
C11A C12A C13A 125(2)
C13A C12A H12A 117.5
C12A C13A H13A 123.1
C12A C13A C14A 113.9(16)
C14A C13A H13A 123.1
C15A C14A C13A 112.9(14)
C20A C14A C13A 123.3(16)
C20A C14A C15A 123.1(16)
C14A C15A C19A 120.2(14)
C16A C15A C14A 124.3(12)
C16A C15A C19A 115.5(12)
C15A C16A H16A 119.0
C17A C16A C15A 122.0(11)
C17A C16A H16A 119.0
C16A C17A H17A 118.3
C16A C17A C18A 123.4(11)
C18A C17A H17A 118.3
C1A C18A C17A 114.1(15)
C1A C18A H18A 122.9
C17A C18A H18A 122.9
C1A C19A C5A 122.9(16)
C1A C19A C15A 123.8(15)
C5A C19A C15A 113.3(15)
C6A C20A C10A 121.5(19)
C14A C20A C6A 117.5(19)
C14A C20A C10A 119.4(18)

loop_
_geom_bond_atom_site_label_1
_geom_bond_atom_site_label_2
_geom_bond_distance
P1 C21 1.793(5)
P1 C22 1.777(5)
P1 C26 1.784(5)
P1 C30 1.787(5)
C21 H21A 0.9700
C21 H21B 0.9700
C21 H21C 0.9700
C21 H21D 0.9700
C21 C2 1.504(15)
C21 C2A 1.509(17)
C22 H22A 0.9700
C22 H22B 0.9700
C22 C23 1.527(7)
C23 H23A 0.9700
C23 H23B 0.9700
C23 C24 1.550(7)
C24 H24A 0.9700
C24 H24B 0.9700
C24 C25 1.511(9)
C25 H25A 0.9600
C25 H25B 0.9600
C25 H25C 0.9600
C26 H26A 0.9700
C26 H26B 0.9700
C26 C27 1.492(7)
C27 H27A 0.9700
C27 H27B 0.9700
C27 C28 1.478(7)
C28 H28A 0.9700
C28 H28B 0.9700
C28 C29 1.548(10)
C29 H29A 0.9600
C29 H29B 0.9600
C29 H29C 0.9600
C30 H30A 0.9700
C30 H30B 0.9700
C30 C31 1.468(7)
C31 H31A 0.9700
C31 H31B 0.9700
C31 C32 1.578(9)
C32 H32A 0.9700
C32 H32B 0.9700
C32 C33 1.373(8)
C33 H33A 0.9600
C33 H33B 0.9600
C33 H33C 0.9600
C1 C2 1.29(2)
C1 C18 1.413(16)
C1 C19 1.39(2)
C2 C3 1.51(2)
C3 H3 0.9300
C3 C4 1.429(18)
C4 H4 0.9300
C4 C5 1.352(17)
C5 C6 1.410(14)
C5 C19 1.49(2)
C6 C7 1.383(13)
C6 C20 1.380(15)
C7 H7 0.9300
C7 C8 1.376(13)
C8 H8 0.9300
C8 C9 1.399(14)
C9 H9 0.9300
C9 C10 1.436(15)
C10 C11 1.430(15)
C10 C20 1.420(12)
C11 H11 0.9300
C11 C12 1.413(14)
C12 H12 0.9300
C12 C13 1.365(14)
C13 H13 0.9300
C13 C14 1.422(14)
C14 C15 1.414(13)
C14 C20 1.420(14)
C15 C16 1.375(12)
C15 C19 1.417(17)
C16 H16 0.9300
C16 C17 1.412(13)
C17 H17 0.9300
C17 C18 1.330(14)
C18 H18 0.9300
C1A C2A 1.27(3)
C1A C18A 1.423(17)
C1A C19A 1.35(2)
C2A C3A 1.58(3)
C3A H3A 0.9300
C3A C4A 1.26(2)
C4A H4A 0.9300
C4A C5A 1.54(3)
C5A C6A 1.399(16)
C5A C19A 1.39(3)
C6A C7A 1.382(15)
C6A C20A 1.411(17)
C7A H7A 0.9300
C7A C8A 1.416(16)
C8A H8A 0.9300
C8A C9A 1.394(17)
C9A H9A 0.9300
C9A C10A 1.427(17)
C10A C11A 1.441(17)
C10A C20A 1.422(13)
C11A H11A 0.9300
C11A C12A 1.408(16)
C12A H12A 0.9300
C12A C13A 1.415(16)
C13A H13A 0.9300
C13A C14A 1.425(16)
C14A C15A 1.402(13)
C14A C20A 1.394(16)
C15A C16A 1.377(16)
C15A C19A 1.455(18)
C16A H16A 0.9300
C16A C17A 1.355(13)
C17A H17A 0.9300
C17A C18A 1.466(18)
C18A H18A 0.9300

loop_
_geom_torsion_atom_site_label_1
_geom_torsion_atom_site_label_2
_geom_torsion_atom_site_label_3
_geom_torsion_atom_site_label_4
_geom_torsion
P1 C21 C2 C1 98(3)
P1 C21 C2 C3 -94.8(16)
P1 C21 C2A C1A -67(4)
P1 C21 C2A C3A 88(2)
P1 C22 C23 C24 -178.4(4)
P1 C26 C27 C28 -169.2(4)
P1 C30 C31 C32 -167.5(4)
C21 P1 C22 C23 -173.5(4)
C21 P1 C26 C27 68.5(5)
C21 P1 C30 C31 79.3(5)
C21 C2 C3 C4 -178.9(12)
C21 C2A C3A C4A -163.6(17)
C22 P1 C21 C2 -176.4(9)
C22 P1 C21 C2A -176.2(12)
C22 P1 C26 C27 -48.5(5)
C22 P1 C30 C31 -163.6(4)
C22 C23 C24 C25 -175.3(6)
C26 P1 C21 C2 64.2(9)
C26 P1 C21 C2A 64.5(12)
C26 P1 C22 C23 -53.4(5)
C26 P1 C30 C31 -43.6(5)
C26 C27 C28 C29 -173.6(6)
C30 P1 C21 C2 -57.1(9)
C30 P1 C21 C2A -56.9(12)
C30 P1 C22 C23 65.7(5)
C30 P1 C26 C27 -168.2(4)
C30 C31 C32 C33 163.5(7)
C1 C2 C3 C4 -8(3)
C2 C1 C18 C17 -175.3(16)
C2 C1 C19 C5 -7(2)
C2 C1 C19 C15 172.1(18)
C2 C3 C4 C5 4(2)
C3 C4 C5 C6 -177.6(11)
C3 C4 C5 C19 0.4(17)
C4 C5 C6 C7 -3.2(18)
C4 C5 C6 C20 172(2)
C4 C5 C19 C1 1(2)
C4 C5 C19 C15 -178.5(7)
C5 C6 C7 C8 175.3(12)
C5 C6 C20 C10 180(2)
C5 C6 C20 C14 11(4)
C6 C5 C19 C1 178.7(9)
C6 C5 C19 C15 -0.4(19)
C6 C7 C8 C9 10(2)
C7 C6 C20 C10 -5(4)
C7 C6 C20 C14 -174(2)
C7 C8 C9 C10 -12(2)
C8 C9 C10 C11 -179.4(17)
C8 C9 C10 C20 6(4)
C9 C10 C11 C12 -174.5(17)
C9 C10 C20 C6 2(5)
C9 C10 C20 C14 171(3)
C10 C11 C12 C13 3(2)
C11 C10 C20 C6 -172(3)
C11 C10 C20 C14 -3(5)
C11 C12 C13 C14 -2(2)
C12 C13 C14 C15 179.9(12)
C12 C13 C14 C20 -2(3)
C13 C14 C15 C16 0.5(15)
C13 C14 C15 C19 -179.4(11)
C13 C14 C20 C6 173(2)
C13 C14 C20 C10 4(5)
C14 C15 C16 C17 178.4(8)
C14 C15 C19 C1 -176.9(10)
C14 C15 C19 C5 2.3(17)
C15 C14 C20 C6 -9(4)
C15 C14 C20 C10 -177(3)
C15 C16 C17 C18 -0.6(14)
C16 C15 C19 C1 3.2(15)
C16 C15 C19 C5 -177.7(11)
C16 C17 C18 C1 1.7(15)
C18 C1 C2 C21 -9(4)
C18 C1 C2 C3 -175.8(13)
C18 C1 C19 C5 178.7(12)
C18 C1 C19 C15 -2.2(15)
C19 C1 C2 C21 177(2)
C19 C1 C2 C3 10(3)
C19 C1 C18 C17 -0.3(15)
C19 C5 C6 C7 178.9(13)
C19 C5 C6 C20 -6(3)
C19 C15 C16 C17 -1.7(13)
C20 C6 C7 C8 0(3)
C20 C10 C11 C12 0(3)
C20 C14 C15 C16 -178(2)
C20 C14 C15 C19 2(2)
C1A C2A C3A C4A -2(4)
C2A C1A C18A C17A -173(2)
C2A C1A C19A C5A -5(4)
C2A C1A C19A C15A 173(3)
C2A C3A C4A C5A 0(3)
C3A C4A C5A C6A 178.5(15)
C3A C4A C5A C19A 1(3)
C4A C5A C6A C7A -2(3)
C4A C5A C6A C20A 172(3)
C4A C5A C19A C1A 1(3)
C4A C5A C19A C15A -176.5(9)
C5A C6A C7A C8A -165.9(18)
C5A C6A C20A C10A 178(4)
C5A C6A C20A C14A 13(6)
C6A C5A C19A C1A -176.3(13)
C6A C5A C19A C15A 6(3)
C6A C7A C8A C9A -26(3)
C7A C6A C20A C10A -7(6)
C7A C6A C20A C14A -173(3)
C7A C8A C9A C10A 14(3)
C8A C9A C10A C11A 168(2)
C8A C9A C10A C20A -1(5)
C9A C10A C11A C12A -170(2)
C9A C10A C20A C6A -2(7)
C9A C10A C20A C14A 163(3)
C10A C11A C12A C13A -1(4)
C11A C10A C20A C6A -170(4)
C11A C10A C20A C14A -5(7)
C11A C12A C13A C14A 9(4)
C12A C13A C14A C15A 174.1(18)
C12A C13A C14A C20A -15(4)
C13A C14A C15A C16A -4(2)
C13A C14A C15A C19A 176.7(15)
C13A C14A C20A C6A 180(3)
C13A C14A C20A C10A 14(6)
C14A C15A C16A C17A -177.7(12)
C14A C15A C19A C1A 179.5(13)
C14A C15A C19A C5A -3(2)
C15A C14A C20A C6A -11(6)
C15A C14A C20A C10A -176(3)
C15A C16A C17A C18A -1.5(19)
C16A C15A C19A C1A -0.2(19)
C16A C15A C19A C5A 177.2(15)
C16A C17A C18A C1A -0.9(19)
C18A C1A C2A C21 -25(5)
C18A C1A C2A C3A -180(2)
C18A C1A C19A C5A -179.3(19)
C18A C1A C19A C15A -2(2)
C19A C1A C2A C21 159(3)
C19A C1A C2A C3A 5(4)
C19A C1A C18A C17A 2.7(19)
C19A C5A C6A C7A 175(2)
C19A C5A C6A C20A -11(4)
C19A C15A C16A C17A 2.0(17)
C20A C6A C7A C8A 20(3)
C20A C10A C11A C12A -1(5)
C20A C14A C15A C16A -175(3)
C20A C14A C15A C19A 6(4)
